data_7030908
loop_
_publ_author_name
'Wu, Fengshou'
'Tong, Hongbo'
'Li, Zaoying'
'Lei, Wang'
'Liu, Li'
'Wong, Wai-Yeung'
'Wong, Wai-Kwok'
'Zhu, Xunjin'

_publ_section_title
;
 A white phosphorescent coordination polymer with Cu2I2 alternating units
 linked by benzo-18-crown-6.
;
_journal_issue 33
_journal_name_full 'Dalton transactions (Cambridge, England : 2003)'
_journal_page_first 12463
_journal_page_last 12466
_journal_paper_doi 10.1039/c4dt01070a
_journal_volume 43
_journal_year 2014
_chemical_formula_sum 'C12 H24 Cl2 Cu K O6'
_chemical_formula_weight 437.85
_chemical_name_systematic
; 
 ? 
;
_space_group_IT_number 14
_symmetry_cell_setting monoclinic
_symmetry_space_group_name_Hall '-P 2yn'
_symmetry_space_group_name_H-M 'P 1 21/n 1'
_atom_sites_solution_hydrogens geom
_atom_sites_solution_primary direct
_atom_sites_solution_secondary difmap
_audit_creation_method SHELXL-97
_cell_angle_alpha 90.00
_cell_angle_beta 102.880(2)
_cell_angle_gamma 90.00
_cell_formula_units_Z 2
_cell_length_a 8.7001(8)
_cell_length_b 8.1573(7)
_cell_length_c 13.8280(12)
_cell_measurement_reflns_used 1638
_cell_measurement_temperature 296(2)
_cell_measurement_theta_max 23.75
_cell_measurement_theta_min 2.92
_cell_volume 956.67(15)
_computing_structure_refinement 'SHELXL-97 (Sheldrick, 1997)'
_computing_structure_solution 'SHELXS-97 (Sheldrick, 1990)'
_diffrn_ambient_temperature 296(2)
_diffrn_measured_fraction_theta_full 1.000
_diffrn_measured_fraction_theta_max 1.000
_diffrn_measurement_device_type CCD
_diffrn_measurement_method \w-scans
_diffrn_radiation_monochromator graphite
_diffrn_radiation_source 'fine-focus sealed tube'
_diffrn_radiation_type MoK\a
_diffrn_radiation_wavelength 0.71073
_diffrn_reflns_av_R_equivalents 0.0216
_diffrn_reflns_av_sigmaI/netI 0.0222
_diffrn_reflns_limit_h_max 9
_diffrn_reflns_limit_h_min -10
_diffrn_reflns_limit_k_max 9
_diffrn_reflns_limit_k_min -9
_diffrn_reflns_limit_l_max 16
_diffrn_reflns_limit_l_min -16
_diffrn_reflns_number 5167
_diffrn_reflns_theta_full 25.05
_diffrn_reflns_theta_max 25.05
_diffrn_reflns_theta_min 2.54
_exptl_absorpt_coefficient_mu 1.659
_exptl_absorpt_correction_T_max 0.8517
_exptl_absorpt_correction_T_min 0.6274
_exptl_absorpt_correction_type multi-scan
_exptl_absorpt_process_details sadabs
_exptl_crystal_colour colorless
_exptl_crystal_density_diffrn 1.520
_exptl_crystal_density_method 'not measured'
_exptl_crystal_description block
_exptl_crystal_F_000 452
_exptl_crystal_size_max 0.31
_exptl_crystal_size_mid 0.21
_exptl_crystal_size_min 0.10
_refine_diff_density_max 0.202
_refine_diff_density_min -0.155
_refine_diff_density_rms 0.034
_refine_ls_extinction_coef 0.0070(7)
_refine_ls_extinction_expression Fc^*^=kFc[1+0.001xFc^2^\l^3^/sin(2\q)]^-1/4^
_refine_ls_extinction_method SHELXL
_refine_ls_goodness_of_fit_ref 0.990
_refine_ls_hydrogen_treatment constr
_refine_ls_matrix_type full
_refine_ls_number_parameters 104
_refine_ls_number_reflns 1695
_refine_ls_number_restraints 0
_refine_ls_restrained_S_all 0.990
_refine_ls_R_factor_all 0.0397
_refine_ls_R_factor_gt 0.0241
_refine_ls_shift/su_max 0.000
_refine_ls_shift/su_mean 0.000
_refine_ls_structure_factor_coef Fsqd
_refine_ls_weighting_details 'calc w=1/[\s^2^(Fo^2^)+(0.0169P)^2^+0.3575P] where P=(Fo^2^+2Fc^2^)/3'
_refine_ls_weighting_scheme calc
_refine_ls_wR_factor_gt 0.0491
_refine_ls_wR_factor_ref 0.0557
_reflns_number_gt 1243
_reflns_number_total 1695
_reflns_threshold_expression >2sigma(I)
_cod_data_source_file c4dt01070a2.cif
_cod_data_source_block C6
_cod_depositor_comments 'Adding full bibliography for 7030907--7030910.cif.'
_cod_original_sg_symbol_H-M P2(1)/n
_cod_database_code 7030908

loop_
_symmetry_equiv_pos_as_xyz
'x, y, z'
'-x+1/2, y+1/2, -z+1/2'
'-x, -y, -z'
'x-1/2, -y-1/2, z-1/2'

loop_
_atom_site_label
_atom_site_type_symbol
_atom_site_fract_x
_atom_site_fract_y
_atom_site_fract_z
_atom_site_U_iso_or_equiv
_atom_site_adp_type
_atom_site_occupancy
_atom_site_symmetry_multiplicity
_atom_site_calc_flag
_atom_site_refinement_flags
K1 K 1.0000 0.5000 0.5000 0.04853(18) Uani 1 2 d S
O1 O 0.99314(18) 0.55158(18) 0.70140(11) 0.0570(4) Uani 1 1 d .
O2 O 0.72016(17) 0.60706(18) 0.54646(12) 0.0582(4) Uani 1 1 d .
O3 O 0.75476(17) 0.62327(19) 0.35050(11) 0.0586(4) Uani 1 1 d .
Cu1 Cu 1.0000 0.0000 0.5000 0.06251(17) Uani 1 2 d S
Cl1 Cl 0.83366(8) 0.15526(8) 0.54111(6) 0.0828(2) Uani 1 1 d .
C1 C 0.8359(3) 0.5537(3) 0.71395(18) 0.0664(7) Uani 1 1 d .
H1A H 0.8346 0.5852 0.7814 0.080 Uiso 1 1 calc R
H1B H 0.7900 0.4452 0.7019 0.080 Uiso 1 1 calc R
C2 C 0.7432(3) 0.6723(3) 0.64331(19) 0.0661(7) Uani 1 1 d .
H2A H 0.6421 0.6919 0.6599 0.079 Uiso 1 1 calc R
H2B H 0.7991 0.7758 0.6470 0.079 Uiso 1 1 calc R
C3 C 0.6199(3) 0.7036(3) 0.4734(2) 0.0718(7) Uani 1 1 d .
H3A H 0.6637 0.8126 0.4717 0.086 Uiso 1 1 calc R
H3B H 0.5167 0.7135 0.4887 0.086 Uiso 1 1 calc R
C4 C 0.6061(3) 0.6218(3) 0.3763(2) 0.0734(8) Uani 1 1 d .
H4A H 0.5708 0.5097 0.3800 0.088 Uiso 1 1 calc R
H4B H 0.5291 0.6787 0.3259 0.088 Uiso 1 1 calc R
C5 C 0.7508(3) 0.5618(3) 0.25389(18) 0.0709(7) Uani 1 1 d .
H5A H 0.6812 0.6285 0.2048 0.085 Uiso 1 1 calc R
H5B H 0.7111 0.4502 0.2482 0.085 Uiso 1 1 calc R
C6 C 1.0875(3) 0.4343(3) 0.76358(17) 0.0706(7) Uani 1 1 d .
H6A H 1.0427 0.3258 0.7492 0.085 Uiso 1 1 calc R
H6B H 1.0904 0.4591 0.8326 0.085 Uiso 1 1 calc R

loop_
_atom_site_aniso_label
_atom_site_aniso_U_11
_atom_site_aniso_U_22
_atom_site_aniso_U_33
_atom_site_aniso_U_23
_atom_site_aniso_U_13
_atom_site_aniso_U_12
K1 0.0424(4) 0.0586(4) 0.0448(4) 0.0012(3) 0.0103(3) 0.0065(3)
O1 0.0652(10) 0.0573(9) 0.0502(9) 0.0003(7) 0.0165(8) -0.0056(8)
O2 0.0536(9) 0.0543(9) 0.0692(10) -0.0009(8) 0.0187(8) 0.0114(8)
O3 0.0472(9) 0.0656(10) 0.0580(10) 0.0046(8) 0.0012(7) -0.0057(8)
Cu1 0.0660(3) 0.0569(3) 0.0635(3) -0.0019(2) 0.0121(2) -0.0074(2)
Cl1 0.0789(5) 0.0678(4) 0.1066(6) -0.0145(4) 0.0314(4) -0.0071(4)
C1 0.0801(18) 0.0698(16) 0.0583(15) -0.0124(13) 0.0349(14) -0.0150(14)
C2 0.0599(15) 0.0615(15) 0.0875(19) -0.0186(14) 0.0389(14) -0.0057(13)
C3 0.0469(14) 0.0671(16) 0.104(2) 0.0169(15) 0.0235(14) 0.0151(12)
C4 0.0413(14) 0.0779(18) 0.092(2) 0.0245(16) -0.0048(13) -0.0021(13)
C5 0.0798(18) 0.0634(15) 0.0563(15) 0.0029(13) -0.0127(13) -0.0006(15)
C6 0.101(2) 0.0657(15) 0.0431(13) 0.0036(12) 0.0121(14) -0.0009(16)

loop_
_atom_type_symbol
_atom_type_description
_atom_type_scat_dispersion_real
_atom_type_scat_dispersion_imag
_atom_type_scat_source
C C 0.0033 0.0016 'International Tables Vol C Tables 4.2.6.8 and 6.1.1.4'
H H 0.0000 0.0000 'International Tables Vol C Tables 4.2.6.8 and 6.1.1.4'
O O 0.0106 0.0060 'International Tables Vol C Tables 4.2.6.8 and 6.1.1.4'
Cl Cl 0.1484 0.1585 'International Tables Vol C Tables 4.2.6.8 and 6.1.1.4'
K K 0.2009 0.2494 'International Tables Vol C Tables 4.2.6.8 and 6.1.1.4'
Cu Cu 0.3201 1.2651 'International Tables Vol C Tables 4.2.6.8 and 6.1.1.4'

loop_
_geom_angle_atom_site_label_1
_geom_angle_atom_site_label_2
_geom_angle_atom_site_label_3
_geom_angle
_geom_angle_site_symmetry_1
_geom_angle_site_symmetry_3
O2 K1 O2 180.00(6) . 3_766
O2 K1 O3 59.91(5) . .
O2 K1 O3 120.09(5) 3_766 .
O2 K1 O3 120.09(5) . 3_766
O2 K1 O3 59.91(5) 3_766 3_766
O3 K1 O3 179.999(1) . 3_766
O2 K1 O1 61.09(5) . .
O2 K1 O1 118.91(5) 3_766 .
O3 K1 O1 119.50(5) . .
O3 K1 O1 60.50(5) 3_766 .
O2 K1 O1 118.91(5) . 3_766
O2 K1 O1 61.08(5) 3_766 3_766
O3 K1 O1 60.50(5) . 3_766
O3 K1 O1 119.50(5) 3_766 3_766
O1 K1 O1 180.00(6) . 3_766
O2 K1 Cl1 77.68(3) . .
O2 K1 Cl1 102.32(3) 3_766 .
O3 K1 Cl1 98.22(3) . .
O3 K1 Cl1 81.78(3) 3_766 .
O1 K1 Cl1 81.35(3) . .
O1 K1 Cl1 98.65(3) 3_766 .
O2 K1 Cl1 102.32(3) . 3_766
O2 K1 Cl1 77.68(3) 3_766 3_766
O3 K1 Cl1 81.78(3) . 3_766
O3 K1 Cl1 98.22(3) 3_766 3_766
O1 K1 Cl1 98.65(3) . 3_766
O1 K1 Cl1 81.35(3) 3_766 3_766
Cl1 K1 Cl1 180.00(3) . 3_766
C1 O1 C6 112.21(18) . .
C1 O1 K1 110.80(12) . .
C6 O1 K1 111.08(13) . .
C2 O2 C3 113.62(19) . .
C2 O2 K1 112.90(13) . .
C3 O2 K1 116.08(13) . .
C4 O3 C5 113.67(19) . .
C4 O3 K1 113.50(13) . .
C5 O3 K1 114.94(13) . .
Cl1 Cu1 Cl1 179.999(1) 3_756 .
Cu1 Cl1 K1 96.52(2) . .
O1 C1 C2 109.05(19) . .
O1 C1 H1A 109.9 . .
C2 C1 H1A 109.9 . .
O1 C1 H1B 109.9 . .
C2 C1 H1B 109.9 . .
H1A C1 H1B 108.3 . .
O2 C2 C1 108.68(19) . .
O2 C2 H2A 110.0 . .
C1 C2 H2A 110.0 . .
O2 C2 H2B 110.0 . .
C1 C2 H2B 110.0 . .
H2A C2 H2B 108.3 . .
O2 C3 C4 108.0(2) . .
O2 C3 H3A 110.1 . .
C4 C3 H3A 110.1 . .
O2 C3 H3B 110.1 . .
C4 C3 H3B 110.1 . .
H3A C3 H3B 108.4 . .
O3 C4 C3 109.3(2) . .
O3 C4 H4A 109.8 . .
C3 C4 H4A 109.8 . .
O3 C4 H4B 109.8 . .
C3 C4 H4B 109.8 . .
H4A C4 H4B 108.3 . .
O3 C5 C6 108.7(2) . 3_766
O3 C5 H5A 109.9 . .
C6 C5 H5A 109.9 3_766 .
O3 C5 H5B 109.9 . .
C6 C5 H5B 109.9 3_766 .
H5A C5 H5B 108.3 . .
O1 C6 C5 109.2(2) . 3_766
O1 C6 H6A 109.8 . .
C5 C6 H6A 109.8 3_766 .
O1 C6 H6B 109.8 . .
C5 C6 H6B 109.8 3_766 .
H6A C6 H6B 108.3 . .

loop_
_geom_bond_atom_site_label_1
_geom_bond_atom_site_label_2
_geom_bond_distance
_geom_bond_site_symmetry_2
K1 O2 2.7929(14) .
K1 O2 2.7929(14) 3_766
K1 O3 2.8054(14) .
K1 O3 2.8055(14) 3_766
K1 O1 2.8303(14) .
K1 O1 2.8304(14) 3_766
K1 Cl1 3.2699(7) .
K1 Cl1 3.2700(7) 3_766
O1 C1 1.417(3) .
O1 C6 1.419(3) .
O2 C2 1.413(3) .
O2 C3 1.417(3) .
O3 C4 1.416(3) .
O3 C5 1.420(3) .
Cu1 Cl1 2.0948(7) 3_756
Cu1 Cl1 2.0948(7) .
C1 C2 1.480(3) .
C1 H1A 0.9700 .
C1 H1B 0.9700 .
C2 H2A 0.9700 .
C2 H2B 0.9700 .
C3 C4 1.480(4) .
C3 H3A 0.9700 .
C3 H3B 0.9700 .
C4 H4A 0.9700 .
C4 H4B 0.9700 .
C5 C6 1.480(3) 3_766
C5 H5A 0.9700 .
C5 H5B 0.9700 .
C6 C5 1.480(3) 3_766
C6 H6A 0.9700 .
C6 H6B 0.9700 .
